data_2100726
loop_
_publ_author_name
'Wang, S.-L.'
'Yeh, J.-Y.'

_publ_section_title
;
 Pb^2+^ cation ordering in Pb~3~(Mo~4~O~6~)~4~
;
_journal_issue 4
_journal_name_full 'Acta Crystallographica Section B'
_journal_page_first 446
_journal_page_last 451
_journal_paper_doi 10.1107/S0108768191001672
_journal_volume 47
_journal_year 1991
_chemical_formula_sum 'Mo16 O24 Pb3'
_symmetry_cell_setting tetragonal
_symmetry_space_group_name_H-M 'P 4/m n c'
_cell_angle_alpha 90
_cell_angle_beta 90
_cell_angle_gamma 90
_cell_formula_units_Z 2
_cell_length_a 9.6150(10)
_cell_length_b 9.6150(10)
_cell_length_c 11.362(3)
_cell_volume 1050.4(3)
_diffrn_radiation_type Mo
_diffrn_radiation_wavelength 0.7107
_exptl_absorpt_coefficient_mu 33.21
_exptl_crystal_density_diffrn 8.033
_exptl_crystal_F_000 2220
_cod_data_source_file cr0294.cif
_cod_data_source_block cr0294b
_cod_original_sg_symbol_H-M P4/mnc
_cod_original_formula_sum 'Pb3 Mo16 O24'
_cod_database_code 2100726

loop_
_atom_site_label
_atom_site_fract_x
_atom_site_fract_y
_atom_site_fract_z
_atom_site_U_iso_or_equiv
Pb1 0 0 .3009(2) .0097(3)
Pb2 0 0 0 .0474(9)
Pb3 0 0 .4457(10) .030(4)
Pb4 0 0 .2474(10) .013(2)
Mo1 .3565(2) .1435(2) .25 .0075(6)
Mo2 .3566(3) .1445(2) 0 .0091(8)
Mo3 .60230(10) .10150(10) .12500(10) .0043(3)
O1 .7067(12) .2067(12) .25 .008(3)
O2 .7627(11) -.0414(11) .1237(9) .005(2)
O3 .4586(12) .2597(12) .1250(9) .010(2)
O4 .2042(19) .2902(19) 0 .009(3)
